data_7717737
loop_
_publ_author_name
'Lopez, Nathan E.'
'McNamara, Lauren E.'
'Anferov, Sophie W.'
'Anderson, John S.'

_publ_section_title
;
 Deconvoluting capping ligand influence on photophysical properties in
 tetrathiafulvalene-based diradicaloids.
;
_journal_name_full 'Dalton transactions (Cambridge, England : 2003)'
_journal_paper_doi 10.1039/d4dt03305a
_journal_year 2024
_chemical_formula_moiety 'C26 H32 Pt2 S8, 2(C32 H12 B F24)'
_chemical_formula_sum 'C90 H56 B2 F48 Pt2 S8'
_chemical_formula_weight 2717.62
_chemical_name_common '[((1,5-Me2COD)Pt)2Ttftt](BArF4)2'
_chemical_name_systematic
'(\m-2-[4,5-bis(sulfanyl)-2H-1,3-dithiol-2-ylidene]-2H-1,3-dithiole-4,5-dithiolato diradical dication)-bis[(1,5-dimethylcycloocta-1,5-diene)]-di-platinum(ii) bis(tetrakis[3,5-bis(trifluoromethyl)phenyl]borate)'
_chemical_properties_physical Light-sensitive,Photo-sensitive
_space_group_crystal_system monoclinic
_space_group_IT_number 14
_space_group_name_Hall '-P 2yn'
_space_group_name_H-M_alt 'P 1 21/n 1'
_atom_sites_solution_hydrogens geom
_audit_creation_date 2024-08-09
_audit_creation_method
;
Olex2 1.5
(compiled 2022.04.07 svn.rca3783a0 for OlexSys, GUI svn.r6498)
;
_audit_update_record
;
2024-08-13 deposited with the CCDC.	2024-12-12 downloaded from the CCDC.
;
_cell_angle_alpha 90
_cell_angle_beta 103.9420(10)
_cell_angle_gamma 90
_cell_formula_units_Z 2
_cell_length_a 13.4282(8)
_cell_length_b 15.2001(9)
_cell_length_c 24.6605(15)
_cell_measurement_reflns_used 9425
_cell_measurement_temperature 100(2)
_cell_measurement_theta_max 28.45
_cell_measurement_theta_min 2.42
_cell_volume 4885.2(5)
_computing_cell_refinement 'SAINT V.8.40B (Bruker AXS LLC., 2019)'
_computing_data_collection 'APEX4 v.2022.10-0 (Bruker AXS LLC., 2022)'
_computing_data_reduction 'SAINT V.8.40B (Bruker AXS LLC., 2019)'
_computing_molecular_graphics 'Olex2 1.5 (Dolomanov et al., 2009)'
_computing_publication_material 'Olex2 1.5 (Dolomanov et al., 2009)'
_computing_structure_refinement 'XL  (Sheldrick, 2008)'
_computing_structure_solution 'XT 2018/2 (Sheldrick, 2015a)'
_diffrn_ambient_temperature 100.00
_diffrn_detector_area_resol_mean 7.4
_diffrn_detector_type
;
Charge-Integrating Pixel Array Detector (CPADs)
;
_diffrn_measured_fraction_theta_full 1.000
_diffrn_measured_fraction_theta_max 0.998
_diffrn_measurement_device_type 'Bruker D8 Venture'
_diffrn_measurement_method 'omega and phi scans'
_diffrn_radiation_type MoK\a
_diffrn_radiation_wavelength 0.71073
_diffrn_reflns_av_R_equivalents 0.0812
_diffrn_reflns_av_unetI/netI 0.0407
_diffrn_reflns_Laue_measured_fraction_full 1.000
_diffrn_reflns_Laue_measured_fraction_max 0.998
_diffrn_reflns_limit_h_max 18
_diffrn_reflns_limit_h_min -18
_diffrn_reflns_limit_k_max 20
_diffrn_reflns_limit_k_min -20
_diffrn_reflns_limit_l_max 33
_diffrn_reflns_limit_l_min -33
_diffrn_reflns_number 197867
_diffrn_reflns_point_group_measured_fraction_full 1.000
_diffrn_reflns_point_group_measured_fraction_max 0.998
_diffrn_reflns_theta_full 25.242
_diffrn_reflns_theta_max 28.535
_diffrn_reflns_theta_min 1.951
_exptl_absorpt_coefficient_mu 3.169
_exptl_absorpt_correction_T_max 0.7457
_exptl_absorpt_correction_T_min 0.6919
_exptl_absorpt_correction_type multi-scan
_exptl_absorpt_process_details
;
SADABS-2016/2 (Bruker,2016/2) was used for absorption correction.
wR2(int) was 0.0840 before and 0.0721 after correction.
The Ratio of minimum to maximum transmission is 0.9279.
The \l/2 correction factor is Not present.
;
_exptl_crystal_colour 'clear orangish green'
_exptl_crystal_colour_lustre clear
_exptl_crystal_colour_modifier orangish
_exptl_crystal_colour_primary green
_exptl_crystal_density_diffrn 1.848
_exptl_crystal_description block
_exptl_crystal_F_000 2644
_exptl_crystal_size_max 0.178
_exptl_crystal_size_mid 0.115
_exptl_crystal_size_min 0.082
_refine_diff_density_max 3.108
_refine_diff_density_min -2.708
_refine_diff_density_rms 0.208
_refine_ls_extinction_method none
_refine_ls_goodness_of_fit_ref 1.175
_refine_ls_hydrogen_treatment constr
_refine_ls_matrix_type full
_refine_ls_number_parameters 681
_refine_ls_number_reflns 12392
_refine_ls_number_restraints 3
_refine_ls_restrained_S_all 1.175
_refine_ls_R_factor_all 0.0893
_refine_ls_R_factor_gt 0.0691
_refine_ls_shift/su_max 0.001
_refine_ls_shift/su_mean 0.000
_refine_ls_structure_factor_coef Fsqd
_refine_ls_weighting_details 'w=1/[\s^2^(Fo^2^)+87.5815P] where P=(Fo^2^+2Fc^2^)/3'
_refine_ls_weighting_scheme calc
_refine_ls_wR_factor_gt 0.1292
_refine_ls_wR_factor_ref 0.1397
_reflns_Friedel_coverage 0.000
_reflns_number_gt 10354
_reflns_number_total 12392
_reflns_threshold_expression 'I > 2\s(I)'
_cod_data_source_file d4dt03305a2.cif
_cod_data_source_block 1884_lem_anderson1
_cod_database_code 7717737
_shelx_shelxl_version_number 2014/7
_shelx_space_group_comment
;
The symmetry employed for this shelxl refinement is uniquely defined
by the following loop, which should always be used as a source of
symmetry information in preference to the above space-group names.
They are only intended as comments.
;
_shelx_estimated_absorpt_t_max 0.781
_shelx_estimated_absorpt_t_min 0.602
_olex2_refinement_description
;
1. Restrained distances
 F16-C36 \\sim F16A-C36
 with sigma of 0.02
 F17-C36 \\sim F17A-C36
 with sigma of 0.02
 F18-C36 \\sim F18A-C36
 with sigma of 0.02
2. Uiso/Uaniso restraints and constraints
Uanis(F18A) = Uanis(F18) = Uanis(F17) = Uanis(F17A) = Uanis(F16)
3. Others
 Fixed Sof: F16(0.5) F17(0.5) F18(0.5) F18A(0.5) F16A(0.5) F17A(0.5)
4.a Ternary CH refined with riding coordinates:
 C6(H6), C11(H11)
4.b Secondary CH2 refined with riding coordinates:
 C7(H7A,H7B), C8(H8A,H8B), C12(H12A,H12B), C13(H13A,H13B)
4.c Aromatic/amide H refined with riding coordinates:
 C15(H15), C18(H18), C21(H21), C23(H23), C26(H26), C29(H29), C31(H31),
 C34(H34), C37(H37), C39(H39), C42(H42), C45(H45)
4.d Idealised Me refined as rotating group:
 C4(H4A,H4B,H4C), C10(H10A,H10B,H10C)
;
_smtbx_masks_special_details
;
A solvent mask was calculated and 72 electrons were 
found in a volume of 358\%A^3^ in 2 voids per unit cell. 
This is consistent with the presence of 
2[CH2Cl2] per formula unit 
which account for 168 electrons 
per unit cell.
;
_olex2_submission_special_instructions 'No special instructions were received'

loop_
_space_group_symop_operation_xyz
'x, y, z'
'-x+1/2, y+1/2, -z+1/2'
'-x, -y, -z'
'x-1/2, -y-1/2, z-1/2'

loop_
_atom_site_label
_atom_site_type_symbol
_atom_site_fract_x
_atom_site_fract_y
_atom_site_fract_z
_atom_site_U_iso_or_equiv
_atom_site_adp_type
_atom_site_occupancy
_atom_site_site_symmetry_order
_atom_site_calc_flag
_atom_site_refinement_flags_posn
_atom_site_refinement_flags_adp
_atom_site_refinement_flags_occupancy
_atom_site_disorder_assembly
_atom_site_disorder_group
Pt1 Pt 0.38993(2) 0.58618(2) 0.41490(2) 0.01729(8) Uani 1 1 d . . . . .
S1 S 0.26573(17) 0.47835(18) 0.39574(10) 0.0411(6) Uani 1 1 d . . . . .
S2 S 0.31493(15) 0.64418(13) 0.48079(9) 0.0249(4) Uani 1 1 d . . . . .
S3 S 0.08195(15) 0.44738(17) 0.44163(9) 0.0349(5) Uani 1 1 d . . . . .
S4 S 0.12224(14) 0.59650(13) 0.51499(8) 0.0232(4) Uani 1 1 d . . . . .
C1 C 0.1888(6) 0.5085(5) 0.4389(3) 0.0233(16) Uani 1 1 d . . . . .
C2 C 0.2096(5) 0.5796(5) 0.4748(3) 0.0168(13) Uani 1 1 d . . . . .
C3 C 0.0448(5) 0.5102(5) 0.4906(3) 0.0155(13) Uani 1 1 d . . . . .
C4 C 0.3548(8) 0.4947(8) 0.2935(4) 0.051(3) Uani 1 1 d . . . . .
H4A H 0.2880 0.5243 0.2853 0.076 Uiso 1 1 calc R U . . .
H4B H 0.3488 0.4370 0.3103 0.076 Uiso 1 1 calc R U . . .
H4C H 0.3772 0.4869 0.2589 0.076 Uiso 1 1 calc R U . . .
C5 C 0.4346(7) 0.5514(6) 0.3350(4) 0.033(2) Uani 1 1 d . . . . .
C6 C 0.4969(7) 0.5105(6) 0.3772(4) 0.033(2) Uani 1 1 d . . . . .
H6 H 0.4868 0.4453 0.3774 0.040 Uiso 1 1 calc R U . . .
C7 C 0.6049(7) 0.5396(7) 0.4008(5) 0.047(3) Uani 1 1 d . . . . .
H7A H 0.6486 0.4867 0.4104 0.056 Uiso 1 1 calc R U . . .
H7B H 0.6288 0.5719 0.3714 0.056 Uiso 1 1 calc R U . . .
C8 C 0.6201(7) 0.5959(8) 0.4506(5) 0.048(3) Uani 1 1 d . . . . .
H8A H 0.6829 0.6314 0.4530 0.058 Uiso 1 1 calc R U . . .
H8B H 0.6326 0.5575 0.4840 0.058 Uiso 1 1 calc R U . . .
C9 C 0.5343(6) 0.6569(6) 0.4528(3) 0.0298(19) Uani 1 1 d . . . . .
C10 C 0.5372(10) 0.6981(10) 0.5088(6) 0.074(4) Uani 1 1 d . . . . .
H10A H 0.5233 0.6530 0.5344 0.112 Uiso 1 1 calc R U . . .
H10B H 0.4849 0.7444 0.5043 0.112 Uiso 1 1 calc R U . . .
H10C H 0.6051 0.7237 0.5241 0.112 Uiso 1 1 calc R U . . .
C11 C 0.4783(8) 0.7048(6) 0.4088(4) 0.042(2) Uani 1 1 d . . . . .
H11 H 0.4481 0.7603 0.4197 0.050 Uiso 1 1 calc R U . . .
C12 C 0.5002(9) 0.7067(7) 0.3489(5) 0.052(3) Uani 1 1 d . . . . .
H12A H 0.4779 0.7645 0.3316 0.063 Uiso 1 1 calc R U . . .
H12B H 0.5752 0.7024 0.3532 0.063 Uiso 1 1 calc R U . . .
C13 C 0.4513(9) 0.6386(7) 0.3107(4) 0.049(3) Uani 1 1 d . . . . .
H13A H 0.4931 0.6289 0.2832 0.059 Uiso 1 1 calc R U . . .
H13B H 0.3837 0.6610 0.2898 0.059 Uiso 1 1 calc R U . . .
F1 F 1.0030(5) 0.4295(4) 0.1746(3) 0.066(2) Uani 1 1 d . . . . .
F2 F 1.0928(4) 0.5191(5) 0.2324(2) 0.0482(15) Uani 1 1 d . . . . .
F3 F 1.0053(4) 0.5656(4) 0.1547(2) 0.0405(13) Uani 1 1 d . . . . .
F4 F 0.8418(4) 0.5640(3) 0.38844(17) 0.0302(11) Uani 1 1 d . . . . .
F5 F 0.7911(4) 0.6876(3) 0.35070(19) 0.0334(11) Uani 1 1 d . . . . .
F6 F 0.9517(3) 0.6544(4) 0.37060(19) 0.0382(13) Uani 1 1 d . . . . .
F7 F 0.6248(5) 0.6772(4) -0.0081(3) 0.0499(16) Uani 1 1 d . . . . .
F8 F 0.7793(4) 0.6395(4) 0.0250(2) 0.0465(15) Uani 1 1 d . . . . .
F9 F 0.6980(5) 0.5910(4) -0.05416(19) 0.0427(14) Uani 1 1 d . . . . .
F10 F 0.7046(5) 0.2624(4) -0.0028(4) 0.074(2) Uani 1 1 d . . . . .
F11 F 0.5815(4) 0.2274(3) 0.03297(18) 0.0324(11) Uani 1 1 d . . . . .
F12 F 0.5514(6) 0.2882(4) -0.0468(2) 0.0589(19) Uani 1 1 d . . . . .
F13 F 0.6876(4) 0.2110(3) 0.34488(19) 0.0359(12) Uani 1 1 d . . . . .
F14 F 0.5671(4) 0.2660(4) 0.37788(18) 0.0372(13) Uani 1 1 d . . . . .
F15 F 0.6976(4) 0.3443(3) 0.37326(17) 0.0269(10) Uani 1 1 d . . . . .
F16 F 0.3082(11) 0.1896(10) 0.2035(7) 0.0527(17) Uani 0.5 1 d D . P A 1
F17 F 0.3530(9) 0.2223(10) 0.1284(5) 0.0527(17) Uani 0.5 1 d D . P A 1
F18 F 0.2659(8) 0.3085(8) 0.1573(6) 0.0527(17) Uani 0.5 1 d D . P A 1
F19 F 0.2189(4) 0.5409(4) 0.1442(3) 0.0551(18) Uani 1 1 d . . . . .
F20 F 0.2005(5) 0.6546(7) 0.0949(3) 0.094(3) Uani 1 1 d . . . . .
F21 F 0.2038(4) 0.6641(5) 0.1808(3) 0.070(2) Uani 1 1 d . . . . .
F22 F 0.6164(4) 0.8301(3) 0.2381(2) 0.0479(15) Uani 1 1 d . . . . .
F23 F 0.4771(4) 0.8869(3) 0.1867(2) 0.0295(10) Uani 1 1 d . . . . .
F24 F 0.5996(4) 0.8462(3) 0.1502(2) 0.0404(13) Uani 1 1 d . . . . .
C14 C 0.7289(5) 0.5184(4) 0.2107(3) 0.0137(12) Uani 1 1 d . . . . .
C15 C 0.8154(5) 0.5024(4) 0.1905(3) 0.0162(13) Uani 1 1 d . . . . .
H15 H 0.8072 0.4752 0.1550 0.019 Uiso 1 1 calc R U . . .
C16 C 0.9143(5) 0.5251(5) 0.2208(3) 0.0186(14) Uani 1 1 d . . . . .
C17 C 1.0035(6) 0.5083(6) 0.1960(3) 0.0271(17) Uani 1 1 d . . . . .
C18 C 0.9299(5) 0.5653(5) 0.2729(3) 0.0176(14) Uani 1 1 d . . . . .
H18 H 0.9967 0.5811 0.2935 0.021 Uiso 1 1 calc R U . . .
C19 C 0.8445(5) 0.5816(4) 0.2936(3) 0.0143(12) Uani 1 1 d . . . . .
C20 C 0.8590(5) 0.6228(5) 0.3501(3) 0.0218(15) Uani 1 1 d . . . . .
C21 C 0.7465(5) 0.5590(5) 0.2632(3) 0.0144(13) Uani 1 1 d . . . . .
H21 H 0.6896 0.5714 0.2786 0.017 Uiso 1 1 calc R U . . .
C22 C 0.6165(5) 0.4723(5) 0.1110(3) 0.0139(13) Uani 1 1 d . . . . .
C23 C 0.6380(5) 0.5431(5) 0.0790(3) 0.0150(13) Uani 1 1 d . . . . .
H23 H 0.6409 0.6007 0.0942 0.018 Uiso 1 1 calc R U . . .
C24 C 0.6553(5) 0.5323(5) 0.0259(3) 0.0156(13) Uani 1 1 d . . . . .
C25 C 0.6886(6) 0.6095(5) -0.0029(3) 0.0182(14) Uani 1 1 d . . . . .
C26 C 0.6458(5) 0.4500(5) 0.0008(3) 0.0181(14) Uani 1 1 d . . . . .
H26 H 0.6552 0.4425 -0.0359 0.022 Uiso 1 1 calc R U . . .
C27 C 0.6222(6) 0.3789(5) 0.0310(3) 0.0187(14) Uani 1 1 d . . . . .
C28 C 0.6152(7) 0.2902(6) 0.0045(3) 0.0278(18) Uani 1 1 d . . . . .
C29 C 0.6095(5) 0.3901(4) 0.0855(3) 0.0145(12) Uani 1 1 d . . . . .
H29 H 0.5957 0.3400 0.1056 0.017 Uiso 1 1 calc R U . . .
C30 C 0.5712(5) 0.4068(4) 0.2060(2) 0.0129(12) Uani 1 1 d . . . . .
C31 C 0.6193(5) 0.3789(5) 0.2607(3) 0.0163(13) Uani 1 1 d . . . . .
H31 H 0.6820 0.4057 0.2794 0.020 Uiso 1 1 calc R U . . .
C32 C 0.5777(5) 0.3134(4) 0.2879(3) 0.0149(13) Uani 1 1 d . . . . .
C33 C 0.6326(6) 0.2835(5) 0.3453(3) 0.0210(15) Uani 1 1 d . . . . .
C34 C 0.4861(6) 0.2711(5) 0.2623(3) 0.0196(14) Uani 1 1 d . . . . .
H34 H 0.4571 0.2273 0.2812 0.024 Uiso 1 1 calc R U . . .
C35 C 0.4395(5) 0.2959(5) 0.2081(3) 0.0196(14) Uani 1 1 d . . . . .
C36 C 0.3417(6) 0.2545(6) 0.1790(3) 0.0280(17) Uani 1 1 d D . . . .
C37 C 0.4822(5) 0.3615(4) 0.1806(3) 0.0157(13) Uani 1 1 d . . . . .
H37 H 0.4489 0.3755 0.1430 0.019 Uiso 1 1 calc R U . . .
C38 C 0.5337(5) 0.5749(4) 0.1747(2) 0.0120(12) Uani 1 1 d . . . . .
C39 C 0.4260(5) 0.5667(5) 0.1621(3) 0.0173(14) Uani 1 1 d . . . . .
H39 H 0.3969 0.5095 0.1558 0.021 Uiso 1 1 calc R U . . .
C40 C 0.3607(5) 0.6379(5) 0.1583(3) 0.0173(14) Uani 1 1 d . . . . .
C41 C 0.2454(5) 0.6239(6) 0.1444(4) 0.0260(17) Uani 1 1 d . . . . .
C42 C 0.3974(5) 0.7223(5) 0.1668(3) 0.0182(14) Uani 1 1 d . . . . .
H42 H 0.3520 0.7709 0.1642 0.022 Uiso 1 1 calc R U . . .
C43 C 0.5036(5) 0.7345(5) 0.1792(3) 0.0156(13) Uani 1 1 d . . . . .
C44 C 0.5483(6) 0.8239(5) 0.1884(3) 0.0253(16) Uani 1 1 d . . . . .
C45 C 0.5689(5) 0.6623(5) 0.1824(3) 0.0154(13) Uani 1 1 d . . . . .
H45 H 0.6407 0.6726 0.1901 0.018 Uiso 1 1 calc R U . . .
B1 B 0.6120(6) 0.4906(5) 0.1757(3) 0.0132(14) Uani 1 1 d . . . . .
F18A F 0.2624(8) 0.2950(9) 0.1929(6) 0.0527(17) Uani 0.5 1 d D . P A 2
F16A F 0.3350(8) 0.1704(6) 0.1947(6) 0.033(3) Uani 0.5 1 d D . P A 2
F17A F 0.3216(9) 0.2523(10) 0.1229(5) 0.0527(17) Uani 0.5 1 d D . P A 2

loop_
_atom_site_aniso_label
_atom_site_aniso_U_11
_atom_site_aniso_U_22
_atom_site_aniso_U_33
_atom_site_aniso_U_23
_atom_site_aniso_U_13
_atom_site_aniso_U_12
Pt1 0.01244(12) 0.02746(15) 0.01393(12) 0.00149(11) 0.00701(8) -0.00024(12)
S1 0.0302(11) 0.0626(16) 0.0401(12) -0.0292(11) 0.0274(10) -0.0237(11)
S2 0.0250(9) 0.0205(9) 0.0365(10) -0.0068(8) 0.0218(8) -0.0057(7)
S3 0.0226(9) 0.0556(14) 0.0335(11) -0.0232(10) 0.0203(8) -0.0191(9)
S4 0.0229(9) 0.0251(10) 0.0278(9) -0.0057(8) 0.0182(7) -0.0039(8)
C1 0.019(3) 0.033(4) 0.021(4) -0.003(3) 0.012(3) -0.004(3)
C2 0.015(3) 0.020(4) 0.015(3) 0.005(3) 0.005(2) 0.007(3)
C3 0.015(3) 0.019(4) 0.014(3) 0.000(3) 0.007(2) 0.002(3)
C4 0.043(6) 0.071(8) 0.043(6) -0.011(5) 0.020(5) -0.002(5)
C5 0.033(4) 0.047(5) 0.030(4) -0.012(4) 0.028(4) -0.008(4)
C6 0.033(4) 0.031(5) 0.044(5) -0.011(4) 0.024(4) 0.000(4)
C7 0.033(5) 0.053(6) 0.065(7) 0.016(5) 0.032(5) 0.013(5)
C8 0.020(4) 0.064(7) 0.060(6) -0.010(6) 0.007(4) 0.003(5)
C9 0.024(4) 0.046(5) 0.022(4) -0.009(4) 0.011(3) -0.018(4)
C10 0.057(8) 0.088(11) 0.080(9) -0.004(8) 0.020(7) -0.020(7)
C11 0.052(6) 0.021(4) 0.065(7) 0.003(4) 0.039(5) -0.004(4)
C12 0.073(7) 0.038(6) 0.061(7) 0.024(5) 0.045(6) -0.001(5)
C13 0.056(6) 0.056(7) 0.042(6) 0.008(5) 0.027(5) 0.007(5)
F1 0.056(4) 0.031(3) 0.132(6) -0.032(4) 0.065(4) -0.007(3)
F2 0.013(2) 0.091(5) 0.041(3) 0.000(3) 0.008(2) 0.005(3)
F3 0.033(3) 0.060(4) 0.035(3) 0.013(3) 0.022(2) 0.006(2)
F4 0.034(3) 0.041(3) 0.015(2) 0.0073(19) 0.0039(18) -0.006(2)
F5 0.040(3) 0.031(3) 0.025(2) -0.012(2) 0.000(2) 0.005(2)
F6 0.022(2) 0.066(4) 0.025(2) -0.017(2) 0.0032(19) -0.023(2)
F7 0.060(4) 0.027(3) 0.075(4) 0.025(3) 0.039(3) 0.013(3)
F8 0.046(3) 0.056(4) 0.031(3) 0.020(3) -0.005(2) -0.034(3)
F9 0.076(4) 0.038(3) 0.019(2) 0.003(2) 0.022(2) -0.018(3)
F10 0.069(4) 0.036(3) 0.141(7) -0.038(4) 0.072(5) -0.009(3)
F11 0.064(3) 0.017(2) 0.019(2) -0.0037(18) 0.013(2) -0.007(2)
F12 0.128(6) 0.029(3) 0.014(2) -0.006(2) 0.007(3) -0.004(3)
F13 0.057(3) 0.023(3) 0.023(2) 0.0027(19) 0.000(2) 0.012(2)
F14 0.035(3) 0.062(4) 0.016(2) 0.011(2) 0.0084(19) -0.014(3)
F15 0.034(2) 0.025(2) 0.018(2) -0.0005(18) -0.0009(18) -0.011(2)
F16 0.025(3) 0.059(4) 0.062(4) -0.001(3) -0.013(3) -0.014(3)
F17 0.025(3) 0.059(4) 0.062(4) -0.001(3) -0.013(3) -0.014(3)
F18 0.025(3) 0.059(4) 0.062(4) -0.001(3) -0.013(3) -0.014(3)
F19 0.020(3) 0.039(3) 0.109(5) -0.026(3) 0.021(3) -0.009(2)
F20 0.023(3) 0.162(9) 0.086(5) 0.067(6) -0.013(3) -0.013(4)
F21 0.029(3) 0.076(5) 0.118(6) -0.055(4) 0.046(3) -0.015(3)
F22 0.047(3) 0.024(3) 0.054(3) -0.009(2) -0.026(3) -0.002(2)
F23 0.031(2) 0.014(2) 0.042(3) -0.0023(19) 0.006(2) 0.0055(18)
F24 0.034(3) 0.022(3) 0.072(4) 0.010(3) 0.027(3) -0.003(2)
C14 0.010(3) 0.014(3) 0.017(3) 0.001(2) 0.003(2) -0.004(2)
C15 0.019(3) 0.011(3) 0.020(3) 0.004(3) 0.007(3) 0.002(3)
C16 0.017(3) 0.016(3) 0.026(4) 0.005(3) 0.011(3) 0.000(3)
C17 0.017(3) 0.034(5) 0.033(4) -0.002(3) 0.010(3) -0.003(3)
C18 0.011(3) 0.016(4) 0.024(3) 0.001(3) 0.001(3) -0.002(2)
C19 0.015(3) 0.010(3) 0.019(3) 0.006(3) 0.005(2) -0.001(3)
C20 0.015(3) 0.034(4) 0.014(3) -0.003(3) 0.000(3) -0.008(3)
C21 0.012(3) 0.020(3) 0.012(3) 0.003(2) 0.004(2) 0.000(3)
C22 0.008(3) 0.019(3) 0.013(3) -0.005(3) 0.000(2) -0.002(2)
C23 0.017(3) 0.013(3) 0.015(3) -0.002(2) 0.004(2) -0.001(3)
C24 0.018(3) 0.015(3) 0.013(3) 0.005(2) 0.002(2) -0.001(3)
C25 0.024(4) 0.017(4) 0.012(3) 0.002(2) 0.002(3) -0.002(3)
C26 0.023(3) 0.020(4) 0.010(3) -0.002(3) 0.004(3) -0.004(3)
C27 0.025(4) 0.015(3) 0.016(3) -0.003(3) 0.006(3) -0.002(3)
C28 0.043(5) 0.029(4) 0.018(4) 0.002(3) 0.019(3) 0.000(4)
C29 0.018(3) 0.011(3) 0.015(3) 0.003(3) 0.005(2) -0.003(3)
C30 0.017(3) 0.013(3) 0.010(3) -0.001(2) 0.005(2) -0.003(3)
C31 0.016(3) 0.018(3) 0.015(3) -0.001(3) 0.005(3) -0.003(3)
C32 0.019(3) 0.015(3) 0.011(3) -0.003(2) 0.003(2) -0.002(3)
C33 0.026(4) 0.026(4) 0.011(3) 0.004(3) 0.003(3) -0.009(3)
C34 0.024(4) 0.018(4) 0.018(3) 0.002(3) 0.008(3) -0.004(3)
C35 0.017(3) 0.019(4) 0.022(3) -0.005(3) 0.003(3) -0.006(3)
C36 0.026(4) 0.026(4) 0.028(4) 0.005(3) 0.000(3) -0.010(3)
C37 0.018(3) 0.014(3) 0.014(3) 0.000(2) 0.001(2) -0.003(3)
C38 0.016(3) 0.012(3) 0.009(3) -0.001(2) 0.004(2) -0.002(2)
C39 0.016(3) 0.016(4) 0.021(3) -0.005(3) 0.007(3) -0.007(3)
C40 0.015(3) 0.021(4) 0.018(3) -0.002(3) 0.007(3) -0.002(3)
C41 0.011(3) 0.030(4) 0.038(4) -0.003(3) 0.005(3) 0.003(3)
C42 0.017(3) 0.026(4) 0.012(3) -0.002(3) 0.005(2) 0.003(3)
C43 0.020(3) 0.019(4) 0.008(3) -0.004(2) 0.003(2) 0.000(3)
C44 0.024(4) 0.017(4) 0.035(4) -0.003(3) 0.006(3) 0.000(3)
C45 0.017(3) 0.016(3) 0.015(3) 0.003(3) 0.008(2) -0.001(3)
B1 0.013(3) 0.014(4) 0.015(3) -0.002(3) 0.007(3) -0.003(3)
F18A 0.025(3) 0.059(4) 0.062(4) -0.001(3) -0.013(3) -0.014(3)
F16A 0.011(5) 0.015(5) 0.073(8) 0.009(5) 0.008(5) -0.004(4)
F17A 0.025(3) 0.059(4) 0.062(4) -0.001(3) -0.013(3) -0.014(3)

loop_
_atom_type_symbol
_atom_type_description
_atom_type_scat_dispersion_real
_atom_type_scat_dispersion_imag
_atom_type_scat_source
C C 0.0033 0.0016 'International Tables Vol C Tables 4.2.6.8 and 6.1.1.4'
H H 0.0000 0.0000 'International Tables Vol C Tables 4.2.6.8 and 6.1.1.4'
B B 0.0013 0.0007 'International Tables Vol C Tables 4.2.6.8 and 6.1.1.4'
F F 0.0171 0.0103 'International Tables Vol C Tables 4.2.6.8 and 6.1.1.4'
Pt Pt -1.7033 8.3905 'International Tables Vol C Tables 4.2.6.8 and 6.1.1.4'
S S 0.1246 0.1234 'International Tables Vol C Tables 4.2.6.8 and 6.1.1.4'

loop_
_geom_angle_atom_site_label_1
_geom_angle_atom_site_label_2
_geom_angle_atom_site_label_3
_geom_angle
_geom_angle_site_symmetry_1
_geom_angle_site_symmetry_3
_geom_angle_publ_flag
S2 Pt1 S1 89.94(7) . . ?
C5 Pt1 S1 89.2(2) . . ?
C5 Pt1 S2 165.2(3) . . ?
C6 Pt1 S1 93.1(2) . . ?
C6 Pt1 S2 160.3(3) . . ?
C6 Pt1 C5 34.4(3) . . ?
C6 Pt1 C9 80.8(3) . . ?
C9 Pt1 S1 161.4(3) . . ?
C9 Pt1 S2 90.2(2) . . ?
C9 Pt1 C5 95.3(3) . . ?
C11 Pt1 S1 162.1(3) . . ?
C11 Pt1 S2 94.0(2) . . ?
C11 Pt1 C5 82.5(3) . . ?
C11 Pt1 C6 89.0(3) . . ?
C11 Pt1 C9 36.3(4) . . ?
C1 S1 Pt1 101.4(3) . . ?
C2 S2 Pt1 102.5(2) . . ?
C3 S3 C1 96.6(4) . . ?
C3 S4 C2 97.2(3) . . ?
S1 C1 S3 120.8(5) . . ?
C2 C1 S1 123.2(6) . . ?
C2 C1 S3 116.0(5) . . ?
S2 C2 S4 122.1(4) . . ?
C1 C2 S2 122.9(5) . . ?
C1 C2 S4 115.0(5) . . ?
S4 C3 S3 115.2(4) . . ?
C3 C3 S3 121.5(7) 3_566 . ?
C3 C3 S4 123.4(7) 3_566 . ?
H4A C4 H4B 109.5 . . ?
H4A C4 H4C 109.5 . . ?
H4B C4 H4C 109.5 . . ?
C5 C4 H4A 109.5 . . ?
C5 C4 H4B 109.5 . . ?
C5 C4 H4C 109.5 . . ?
C4 C5 Pt1 114.8(5) . . ?
C6 C5 Pt1 71.0(5) . . ?
C6 C5 C4 117.5(9) . . ?
C6 C5 C13 127.3(9) . . ?
C13 C5 Pt1 103.9(6) . . ?
C13 C5 C4 112.0(9) . . ?
Pt1 C6 H6 114.2 . . ?
C5 C6 Pt1 74.6(5) . . ?
C5 C6 H6 114.2 . . ?
C5 C6 C7 122.5(9) . . ?
C7 C6 Pt1 110.5(6) . . ?
C7 C6 H6 114.2 . . ?
C6 C7 H7A 108.5 . . ?
C6 C7 H7B 108.5 . . ?
H7A C7 H7B 107.5 . . ?
C8 C7 C6 115.1(7) . . ?
C8 C7 H7A 108.5 . . ?
C8 C7 H7B 108.5 . . ?
C7 C8 H8A 108.3 . . ?
C7 C8 H8B 108.3 . . ?
C7 C8 C9 116.1(8) . . ?
H8A C8 H8B 107.4 . . ?
C9 C8 H8A 108.3 . . ?
C9 C8 H8B 108.3 . . ?
C8 C9 Pt1 106.7(6) . . ?
C8 C9 C10 116.3(9) . . ?
C10 C9 Pt1 114.4(6) . . ?
C11 C9 Pt1 70.5(5) . . ?
C11 C9 C8 125.7(8) . . ?
C11 C9 C10 113.1(10) . . ?
C9 C10 H10A 109.5 . . ?
C9 C10 H10B 109.5 . . ?
C9 C10 H10C 109.5 . . ?
H10A C10 H10B 109.5 . . ?
H10A C10 H10C 109.5 . . ?
H10B C10 H10C 109.5 . . ?
Pt1 C11 H11 114.6 . . ?
C9 C11 Pt1 73.2(5) . . ?
C9 C11 H11 114.6 . . ?
C9 C11 C12 124.1(9) . . ?
C12 C11 Pt1 107.9(7) . . ?
C12 C11 H11 114.6 . . ?
C11 C12 H12A 108.3 . . ?
C11 C12 H12B 108.3 . . ?
H12A C12 H12B 107.4 . . ?
C13 C12 C11 116.0(8) . . ?
C13 C12 H12A 108.3 . . ?
C13 C12 H12B 108.3 . . ?
C5 C13 H13A 107.9 . . ?
C5 C13 H13B 107.9 . . ?
C12 C13 C5 117.5(8) . . ?
C12 C13 H13A 107.9 . . ?
C12 C13 H13B 107.9 . . ?
H13A C13 H13B 107.2 . . ?
C15 C14 C21 116.0(6) . . ?
C15 C14 B1 122.5(6) . . ?
C21 C14 B1 121.5(5) . . ?
C14 C15 H15 119.0 . . ?
C14 C15 C16 122.0(6) . . ?
C16 C15 H15 119.0 . . ?
C15 C16 C17 119.3(7) . . ?
C18 C16 C15 120.9(6) . . ?
C18 C16 C17 119.8(7) . . ?
F1 C17 F2 107.7(7) . . ?
F1 C17 F3 106.6(7) . . ?
F1 C17 C16 113.3(7) . . ?
F2 C17 F3 104.8(6) . . ?
F2 C17 C16 112.7(7) . . ?
F3 C17 C16 111.2(7) . . ?
C16 C18 H18 121.1 . . ?
C19 C18 C16 117.7(6) . . ?
C19 C18 H18 121.1 . . ?
C18 C19 C20 119.0(6) . . ?
C18 C19 C21 121.1(6) . . ?
C21 C19 C20 119.9(6) . . ?
F4 C20 C19 111.5(6) . . ?
F5 C20 F4 104.2(6) . . ?
F5 C20 C19 112.3(6) . . ?
F6 C20 F4 106.0(6) . . ?
F6 C20 F5 108.1(7) . . ?
F6 C20 C19 114.1(6) . . ?
C14 C21 H21 118.9 . . ?
C19 C21 C14 122.2(6) . . ?
C19 C21 H21 118.9 . . ?
C23 C22 B1 118.6(6) . . ?
C29 C22 C23 115.8(6) . . ?
C29 C22 B1 125.4(6) . . ?
C22 C23 H23 118.6 . . ?
C24 C23 C22 122.8(6) . . ?
C24 C23 H23 118.6 . . ?
C23 C24 C25 119.3(6) . . ?
C26 C24 C23 120.4(6) . . ?
C26 C24 C25 120.2(6) . . ?
F7 C25 F8 106.0(6) . . ?
F7 C25 F9 106.2(6) . . ?
F7 C25 C24 113.3(6) . . ?
F8 C25 F9 106.2(6) . . ?
F8 C25 C24 111.5(6) . . ?
F9 C25 C24 113.1(6) . . ?
C24 C26 H26 121.0 . . ?
C24 C26 C27 118.1(6) . . ?
C27 C26 H26 121.0 . . ?
C26 C27 C28 117.8(6) . . ?
C26 C27 C29 120.9(6) . . ?
C29 C27 C28 121.2(6) . . ?
F10 C28 F11 106.1(7) . . ?
F10 C28 F12 104.9(7) . . ?
F10 C28 C27 112.6(7) . . ?
F11 C28 F12 105.1(7) . . ?
F11 C28 C27 114.3(6) . . ?
F12 C28 C27 113.0(7) . . ?
C22 C29 C27 122.0(6) . . ?
C22 C29 H29 119.0 . . ?
C27 C29 H29 119.0 . . ?
C31 C30 B1 122.9(6) . . ?
C37 C30 C31 115.3(6) . . ?
C37 C30 B1 121.6(6) . . ?
C30 C31 H31 119.0 . . ?
C32 C31 C30 122.1(6) . . ?
C32 C31 H31 119.0 . . ?
C31 C32 C33 120.6(6) . . ?
C31 C32 C34 121.6(6) . . ?
C34 C32 C33 117.8(6) . . ?
F13 C33 F14 106.5(6) . . ?
F13 C33 F15 106.4(6) . . ?
F13 C33 C32 113.1(6) . . ?
F14 C33 C32 112.2(6) . . ?
F15 C33 F14 105.3(6) . . ?
F15 C33 C32 112.8(6) . . ?
C32 C34 H34 121.4 . . ?
C35 C34 C32 117.1(6) . . ?
C35 C34 H34 121.4 . . ?
C34 C35 C36 119.7(7) . . ?
C34 C35 C37 121.1(6) . . ?
C37 C35 C36 119.1(6) . . ?
F16 C36 F17 106.2(11) . . ?
F16 C36 F18 110.1(10) . . ?
F16 C36 C35 117.8(9) . . ?
F17 C36 C35 108.1(8) . . ?
F18 C36 F17 95.5(10) . . ?
F18 C36 C35 116.2(8) . . ?
F18A C36 C35 110.3(8) . . ?
F18A C36 F17A 107.4(9) . . ?
F16A C36 C35 112.2(8) . . ?
F16A C36 F18A 104.5(9) . . ?
F16A C36 F17A 105.3(10) . . ?
F17A C36 C35 116.4(8) . . ?
C30 C37 C35 122.6(6) . . ?
C30 C37 H37 118.7 . . ?
C35 C37 H37 118.7 . . ?
C39 C38 B1 123.3(6) . . ?
C45 C38 C39 114.0(6) . . ?
C45 C38 B1 122.5(6) . . ?
C38 C39 H39 118.5 . . ?
C40 C39 C38 123.1(6) . . ?
C40 C39 H39 118.5 . . ?
C39 C40 C41 120.1(6) . . ?
C42 C40 C39 121.6(6) . . ?
C42 C40 C41 118.3(6) . . ?
F19 C41 F21 106.8(7) . . ?
F19 C41 C40 113.3(6) . . ?
F20 C41 F19 106.0(8) . . ?
F20 C41 F21 107.1(8) . . ?
F20 C41 C40 112.1(7) . . ?
F21 C41 C40 111.0(7) . . ?
C40 C42 H42 121.1 . . ?
C40 C42 C43 117.9(7) . . ?
C43 C42 H42 121.1 . . ?
C42 C43 C44 120.7(6) . . ?
C45 C43 C42 120.2(7) . . ?
C45 C43 C44 119.1(6) . . ?
F22 C44 F23 107.3(6) . . ?
F22 C44 C43 111.4(6) . . ?
F23 C44 C43 112.9(6) . . ?
F24 C44 F22 105.8(7) . . ?
F24 C44 F23 106.3(6) . . ?
F24 C44 C43 112.6(6) . . ?
C38 C45 H45 118.4 . . ?
C43 C45 C38 123.3(6) . . ?
C43 C45 H45 118.4 . . ?
C22 B1 C14 107.5(5) . . ?
C22 B1 C30 114.1(5) . . ?
C22 B1 C38 106.9(5) . . ?
C30 B1 C14 109.9(5) . . ?
C30 B1 C38 109.1(5) . . ?
C38 B1 C14 109.2(5) . . ?

loop_
_geom_bond_atom_site_label_1
_geom_bond_atom_site_label_2
_geom_bond_distance
_geom_bond_site_symmetry_2
_geom_bond_publ_flag
Pt1 S1 2.305(2) . ?
Pt1 S2 2.2848(18) . ?
Pt1 C5 2.256(7) . ?
Pt1 C6 2.213(8) . ?
Pt1 C9 2.217(8) . ?
Pt1 C11 2.183(9) . ?
S1 C1 1.715(7) . ?
S2 C2 1.698(7) . ?
S3 C1 1.724(8) . ?
S3 C3 1.707(7) . ?
S4 C2 1.727(7) . ?
S4 C3 1.692(7) . ?
C1 C2 1.383(10) . ?
C3 C3 1.422(12) 3_566 ?
C4 H4A 0.9800 . ?
C4 H4B 0.9800 . ?
C4 H4C 0.9800 . ?
C4 C5 1.553(13) . ?
C5 C6 1.322(13) . ?
C5 C13 1.493(14) . ?
C6 H6 1.0000 . ?
C6 C7 1.494(13) . ?
C7 H7A 0.9900 . ?
C7 H7B 0.9900 . ?
C7 C8 1.470(15) . ?
C8 H8A 0.9900 . ?
C8 H8B 0.9900 . ?
C8 C9 1.490(13) . ?
C9 C10 1.508(15) . ?
C9 C11 1.371(13) . ?
C10 H10A 0.9800 . ?
C10 H10B 0.9800 . ?
C10 H10C 0.9800 . ?
C11 H11 1.0000 . ?
C11 C12 1.576(13) . ?
C12 H12A 0.9900 . ?
C12 H12B 0.9900 . ?
C12 C13 1.446(16) . ?
C13 H13A 0.9900 . ?
C13 H13B 0.9900 . ?
F1 C17 1.308(10) . ?
F2 C17 1.323(9) . ?
F3 C17 1.346(10) . ?
F4 C20 1.360(9) . ?
F5 C20 1.344(9) . ?
F6 C20 1.317(8) . ?
F7 C25 1.324(9) . ?
F8 C25 1.327(8) . ?
F9 C25 1.332(8) . ?
F10 C28 1.324(10) . ?
F11 C28 1.328(9) . ?
F12 C28 1.346(10) . ?
F13 C33 1.328(9) . ?
F14 C33 1.354(8) . ?
F15 C33 1.343(8) . ?
F16 C36 1.292(14) . ?
F17 C36 1.383(14) . ?
F18 C36 1.318(13) . ?
F19 C41 1.310(10) . ?
F20 C41 1.309(10) . ?
F21 C41 1.315(9) . ?
F22 C44 1.346(9) . ?
F23 C44 1.347(9) . ?
F24 C44 1.336(9) . ?
C14 C15 1.393(9) . ?
C14 C21 1.402(9) . ?
C14 B1 1.653(10) . ?
C15 H15 0.9500 . ?
C15 C16 1.401(10) . ?
C16 C17 1.493(10) . ?
C16 C18 1.390(10) . ?
C18 H18 0.9500 . ?
C18 C19 1.386(9) . ?
C19 C20 1.497(9) . ?
C19 C21 1.391(9) . ?
C21 H21 0.9500 . ?
C22 C23 1.406(9) . ?
C22 C29 1.392(9) . ?
C22 B1 1.634(9) . ?
C23 H23 0.9500 . ?
C23 C24 1.394(9) . ?
C24 C25 1.494(9) . ?
C24 C26 1.388(10) . ?
C26 H26 0.9500 . ?
C26 C27 1.391(10) . ?
C27 C28 1.491(11) . ?
C27 C29 1.407(9) . ?
C29 H29 0.9500 . ?
C30 C31 1.411(9) . ?
C30 C37 1.391(9) . ?
C30 B1 1.638(10) . ?
C31 H31 0.9500 . ?
C31 C32 1.390(9) . ?
C32 C33 1.501(9) . ?
C32 C34 1.396(10) . ?
C34 H34 0.9500 . ?
C34 C35 1.383(10) . ?
C35 C36 1.477(10) . ?
C35 C37 1.404(10) . ?
C36 F18A 1.345(13) . ?
C36 F16A 1.344(12) . ?
C36 F17A 1.345(13) . ?
C37 H37 0.9500 . ?
C38 C39 1.411(9) . ?
C38 C45 1.407(9) . ?
C38 B1 1.653(10) . ?
C39 H39 0.9500 . ?
C39 C40 1.382(10) . ?
C40 C41 1.519(9) . ?
C40 C42 1.372(10) . ?
C42 H42 0.9500 . ?
C42 C43 1.397(9) . ?
C43 C44 1.481(10) . ?
C43 C45 1.395(10) . ?
C45 H45 0.9500 . ?

loop_
_geom_torsion_atom_site_label_1
_geom_torsion_atom_site_label_2
_geom_torsion_atom_site_label_3
_geom_torsion_atom_site_label_4
_geom_torsion
_geom_torsion_site_symmetry_1
_geom_torsion_site_symmetry_2
_geom_torsion_site_symmetry_3
_geom_torsion_site_symmetry_4
_geom_torsion_publ_flag
Pt1 S1 C1 S3 -179.2(4) . . . . ?
Pt1 S1 C1 C2 -2.0(7) . . . . ?
Pt1 S2 C2 S4 -178.7(4) . . . . ?
Pt1 S2 C2 C1 3.2(7) . . . . ?
Pt1 C5 C6 C7 -104.7(8) . . . . ?
Pt1 C5 C13 C12 38.6(11) . . . . ?
Pt1 C6 C7 C8 12.3(11) . . . . ?
Pt1 C9 C11 C12 -100.6(9) . . . . ?
Pt1 C11 C12 C13 5.8(12) . . . . ?
S1 C1 C2 S2 -0.8(10) . . . . ?
S1 C1 C2 S4 -179.1(4) . . . . ?
S3 C1 C2 S2 176.5(4) . . . . ?
S3 C1 C2 S4 -1.8(8) . . . . ?
C1 S3 C3 S4 -1.3(5) . . . . ?
C1 S3 C3 C3 179.2(8) . . . 3_566 ?
C2 S4 C3 S3 0.6(5) . . . . ?
C2 S4 C3 C3 -179.9(8) . . . 3_566 ?
C3 S3 C1 S1 179.3(5) . . . . ?
C3 S3 C1 C2 1.9(7) . . . . ?
C3 S4 C2 S2 -177.6(4) . . . . ?
C3 S4 C2 C1 0.7(6) . . . . ?
C4 C5 C6 Pt1 -108.7(6) . . . . ?
C4 C5 C6 C7 146.6(8) . . . . ?
C4 C5 C13 C12 163.1(9) . . . . ?
C5 C6 C7 C8 96.6(11) . . . . ?
C6 C5 C13 C12 -37.9(14) . . . . ?
C6 C7 C8 C9 -33.9(14) . . . . ?
C7 C8 C9 Pt1 36.3(11) . . . . ?
C7 C8 C9 C10 165.4(10) . . . . ?
C7 C8 C9 C11 -41.3(14) . . . . ?
C8 C9 C11 Pt1 97.0(9) . . . . ?
C8 C9 C11 C12 -3.6(15) . . . . ?
C9 C11 C12 C13 87.3(13) . . . . ?
C10 C9 C11 Pt1 -109.0(7) . . . . ?
C10 C9 C11 C12 150.4(10) . . . . ?
C11 C12 C13 C5 -31.9(14) . . . . ?
C13 C5 C6 Pt1 93.3(8) . . . . ?
C13 C5 C6 C7 -11.5(13) . . . . ?
C14 C15 C16 C17 -178.4(7) . . . . ?
C14 C15 C16 C18 -0.3(11) . . . . ?
C15 C14 C21 C19 -0.3(10) . . . . ?
C15 C14 B1 C22 -16.6(9) . . . . ?
C15 C14 B1 C30 108.0(7) . . . . ?
C15 C14 B1 C38 -132.3(6) . . . . ?
C15 C16 C17 F1 -46.8(10) . . . . ?
C15 C16 C17 F2 -169.4(7) . . . . ?
C15 C16 C17 F3 73.2(9) . . . . ?
C15 C16 C18 C19 0.3(10) . . . . ?
C16 C18 C19 C20 178.5(7) . . . . ?
C16 C18 C19 C21 -0.4(10) . . . . ?
C17 C16 C18 C19 178.5(7) . . . . ?
C18 C16 C17 F1 135.0(8) . . . . ?
C18 C16 C17 F2 12.4(11) . . . . ?
C18 C16 C17 F3 -104.9(8) . . . . ?
C18 C19 C20 F4 -108.3(7) . . . . ?
C18 C19 C20 F5 135.2(7) . . . . ?
C18 C19 C20 F6 11.8(10) . . . . ?
C18 C19 C21 C14 0.4(10) . . . . ?
C20 C19 C21 C14 -178.5(6) . . . . ?
C21 C14 C15 C16 0.3(10) . . . . ?
C21 C14 B1 C22 164.0(6) . . . . ?
C21 C14 B1 C30 -71.3(8) . . . . ?
C21 C14 B1 C38 48.4(8) . . . . ?
C21 C19 C20 F4 70.6(8) . . . . ?
C21 C19 C20 F5 -45.9(9) . . . . ?
C21 C19 C20 F6 -169.3(7) . . . . ?
C22 C23 C24 C25 -173.5(6) . . . . ?
C22 C23 C24 C26 3.8(10) . . . . ?
C23 C22 C29 C27 -0.6(10) . . . . ?
C23 C22 B1 C14 -65.8(7) . . . . ?
C23 C22 B1 C30 172.1(6) . . . . ?
C23 C22 B1 C38 51.4(7) . . . . ?
C23 C24 C25 F7 -56.4(9) . . . . ?
C23 C24 C25 F8 63.2(9) . . . . ?
C23 C24 C25 F9 -177.3(6) . . . . ?
C23 C24 C26 C27 -2.1(10) . . . . ?
C24 C26 C27 C28 -178.2(7) . . . . ?
C24 C26 C27 C29 -0.7(11) . . . . ?
C25 C24 C26 C27 175.2(6) . . . . ?
C26 C24 C25 F7 126.3(7) . . . . ?
C26 C24 C25 F8 -114.2(7) . . . . ?
C26 C24 C25 F9 5.4(10) . . . . ?
C26 C27 C28 F10 65.8(10) . . . . ?
C26 C27 C28 F11 -173.0(7) . . . . ?
C26 C27 C28 F12 -52.9(10) . . . . ?
C26 C27 C29 C22 2.1(11) . . . . ?
C28 C27 C29 C22 179.5(7) . . . . ?
C29 C22 C23 C24 -2.3(10) . . . . ?
C29 C22 B1 C14 108.3(7) . . . . ?
C29 C22 B1 C30 -13.8(9) . . . . ?
C29 C22 B1 C38 -134.5(6) . . . . ?
C29 C27 C28 F10 -111.7(8) . . . . ?
C29 C27 C28 F11 9.5(11) . . . . ?
C29 C27 C28 F12 129.7(7) . . . . ?
C30 C31 C32 C33 178.1(6) . . . . ?
C30 C31 C32 C34 0.5(11) . . . . ?
C31 C30 C37 C35 3.4(10) . . . . ?
C31 C30 B1 C14 14.3(9) . . . . ?
C31 C30 B1 C22 135.0(6) . . . . ?
C31 C30 B1 C38 -105.5(7) . . . . ?
C31 C32 C33 F13 -97.4(8) . . . . ?
C31 C32 C33 F14 142.1(7) . . . . ?
C31 C32 C33 F15 23.4(9) . . . . ?
C31 C32 C34 C35 1.4(10) . . . . ?
C32 C34 C35 C36 -179.2(7) . . . . ?
C32 C34 C35 C37 -0.8(11) . . . . ?
C33 C32 C34 C35 -176.3(7) . . . . ?
C34 C32 C33 F13 80.3(8) . . . . ?
C34 C32 C33 F14 -40.2(9) . . . . ?
C34 C32 C33 F15 -159.0(6) . . . . ?
C34 C35 C36 F16 -6.8(14) . . . . ?
C34 C35 C36 F17 -127.1(9) . . . . ?
C34 C35 C36 F18 127.0(10) . . . . ?
C34 C35 C36 F18A 83.5(11) . . . . ?
C34 C35 C36 F16A -32.5(12) . . . . ?
C34 C35 C36 F17A -153.8(10) . . . . ?
C34 C35 C37 C30 -1.7(11) . . . . ?
C36 C35 C37 C30 176.7(7) . . . . ?
C37 C30 C31 C32 -2.8(10) . . . . ?
C37 C30 B1 C14 -169.8(6) . . . . ?
C37 C30 B1 C22 -49.0(8) . . . . ?
C37 C30 B1 C38 70.5(8) . . . . ?
C37 C35 C36 F16 174.7(11) . . . . ?
C37 C35 C36 F17 54.4(11) . . . . ?
C37 C35 C36 F18 -51.4(12) . . . . ?
C37 C35 C36 F18A -94.9(10) . . . . ?
C37 C35 C36 F16A 149.0(9) . . . . ?
C37 C35 C36 F17A 27.7(13) . . . . ?
C38 C39 C40 C41 179.9(6) . . . . ?
C38 C39 C40 C42 0.0(11) . . . . ?
C39 C38 C45 C43 1.6(9) . . . . ?
C39 C38 B1 C14 -162.2(6) . . . . ?
C39 C38 B1 C22 81.8(7) . . . . ?
C39 C38 B1 C30 -42.1(8) . . . . ?
C39 C40 C41 F19 8.4(10) . . . . ?
C39 C40 C41 F20 -111.6(9) . . . . ?
C39 C40 C41 F21 128.7(8) . . . . ?
C39 C40 C42 C43 0.2(10) . . . . ?
C40 C42 C43 C44 179.4(6) . . . . ?
C40 C42 C43 C45 0.4(9) . . . . ?
C41 C40 C42 C43 -179.7(6) . . . . ?
C42 C40 C41 F19 -171.7(7) . . . . ?
C42 C40 C41 F20 68.3(10) . . . . ?
C42 C40 C41 F21 -51.4(10) . . . . ?
C42 C43 C44 F22 124.8(7) . . . . ?
C42 C43 C44 F23 3.9(10) . . . . ?
C42 C43 C44 F24 -116.5(7) . . . . ?
C42 C43 C45 C38 -1.4(10) . . . . ?
C44 C43 C45 C38 179.6(6) . . . . ?
C45 C38 C39 C40 -0.9(9) . . . . ?
C45 C38 B1 C14 22.7(8) . . . . ?
C45 C38 B1 C22 -93.2(7) . . . . ?
C45 C38 B1 C30 142.9(6) . . . . ?
C45 C43 C44 F22 -56.2(9) . . . . ?
C45 C43 C44 F23 -177.0(6) . . . . ?
C45 C43 C44 F24 62.5(9) . . . . ?
B1 C14 C15 C16 -179.1(6) . . . . ?
B1 C14 C21 C19 179.0(6) . . . . ?
B1 C22 C23 C24 172.3(6) . . . . ?
B1 C22 C29 C27 -174.8(6) . . . . ?
B1 C30 C31 C32 173.4(6) . . . . ?
B1 C30 C37 C35 -172.8(6) . . . . ?
B1 C38 C39 C40 -176.3(6) . . . . ?
B1 C38 C45 C43 177.0(6) . . . . ?

loop_
_smtbx_masks_void_nr
_smtbx_masks_void_average_x
_smtbx_masks_void_average_y
_smtbx_masks_void_average_z
_smtbx_masks_void_volume
_smtbx_masks_void_count_electrons
_smtbx_masks_void_content
1 0.000 0.500 1.000 161.4 36.4 '2 dichloromethane'
2 0.183 0.360 0.264 9.2 0.1 ?
3 0.500 0.000 0.500 161.4 36.4 '2 dichloromethane'
4 0.317 0.860 0.236 9.2 0.1 ?
5 0.683 0.140 0.764 9.2 0.1 ?
6 0.817 0.640 0.736 9.2 0.1 ?
